data_1511248
loop_
_publ_author_name
'Sokolova, E.V.'
'Khomyakov, A.P.'

_publ_section_title
;
 Crystal structure of a new natural Na-borosilicate with the framework of
 tridymite type.
;
_journal_name_full 'Doklady Akademii Nauk SSSR'
_journal_page_first 879
_journal_page_last 883
_journal_volume 319
_journal_year 1991
_chemical_formula_sum 'B Na O4 Si'
_chemical_name_systematic 'Na B Si O4'
_space_group_IT_number 173
_symmetry_space_group_name_Hall 'P 6c'
_symmetry_space_group_name_H-M 'P 63'
_cell_angle_alpha 90
_cell_angle_beta 90
_cell_angle_gamma 120
_cell_formula_units_Z 6
_cell_length_a 8.035
_cell_length_b 8.035
_cell_length_c 7.703
_cell_volume 430.688
_citation_journal_id_ASTM DANKAS
_cod_data_source_file boron0-1_368.cif
_cod_data_source_block B1Na1O4Si1
_cod_original_cell_volume 430.6875
_cod_original_formula_sum 'B1 Na1 O4 Si1'
_cod_database_code 1511248

loop_
_symmetry_equiv_pos_as_xyz
x,y,z
x-y,x,z+1/2
-y,x-y,z
-x,-y,z+1/2
-x+y,-x,z
y,-x+y,z+1/2

loop_
_atom_site_label
_atom_site_type_symbol
_atom_site_fract_x
_atom_site_fract_y
_atom_site_fract_z
_atom_site_occupancy
_atom_site_U_iso_or_equiv
O2 O-2 0.138 0.252 0.474 1 0.0
Na2 Na+1 0.3333 0.6667 0.699 1 0.0
Na3 Na+1 0.3333 0.6667 0.27 1 0.0
O4 O-2 0.19 0.396 0.893 1 0.0
O3 O-2 0.271 0.371 0.221 1 0.0
B1 B+3 0.311 0.34 0.391 1 0.0
Na1 Na+1 0 0 0.232 1 0.0
Si1 Si+4 0.3146 0.3393 0.0178 1 0.0
O1 O-2 0.071 0.541 0.47 1 0.0
